data_1535638
loop_
_publ_author_name
'Mueller, A.'
'Krickemeyer, E.'
'Koegerler, P.'
'Boegge, H.'
'Schmidtmann, M.'
'Beckmann, E.'
'Rosu, C.'

_publ_section_title
;
 Nanoobjects by self-assembly concomitant with modifications under
 alterable boundary conditions: Incorporation of paramagnetic metal
 centers (Cu2+) in ring-shaped molybdenum-oxide based clusters
;
_journal_name_full 'Angewandte Chemie (Edition international)'
_journal_page_first 4034
_journal_page_last 4037
_journal_volume 40
_journal_year 2001
_chemical_formula_sum 'Cu5 H630 Mo142 O746'
_chemical_name_systematic 'Cu5 (Mo142 O431) (H2 O)315'
_space_group_IT_number 12
_symmetry_space_group_name_Hall '-C 2y'
_symmetry_space_group_name_H-M 'C 1 2/m 1'
_cell_angle_alpha 90
_cell_angle_beta 96.639
_cell_angle_gamma 90
_cell_formula_units_Z 2
_cell_length_a 30.49
_cell_length_b 49.58
_cell_length_c 29.112
_cell_volume 43713.334
_citation_journal_id_ASTM ACIEAY
_cod_data_source_file Mueller_ACIEAY_2001_266.cif
_cod_data_source_block H630Cu5Mo142O746
_cod_original_cell_volume 43713.34
_cod_original_formula_sum 'H630 Cu5 Mo142 O746'
_cod_database_code 1535638

loop_
_symmetry_equiv_pos_as_xyz
x,y,z
-x,y,-z
-x,-y,-z
x,-y,z
x+1/2,y+1/2,z
-x+1/2,y+1/2,-z
-x+1/2,-y+1/2,-z
x+1/2,-y+1/2,z

loop_
_atom_site_label
_atom_site_type_symbol
_atom_site_fract_x
_atom_site_fract_y
_atom_site_fract_z
_atom_site_occupancy
_atom_site_U_iso_or_equiv
O152 O-2 0.1488 0.7082 0.7046 1 0.0
O133 O-2 -0.02 0.7487 0.6244 1 0.0
O98 O-2 0.047 0.7667 0.2889 1 0.0
O130 O-2 -0.022 0.5279 0.36 1 0.0
Mo32 Mo+6 0.10016 0.78851 0.30839 1 0.0
O116 O-2 0.0427 0.6938 0.4504 1 0.0
O87 O-2 0.1234 0.7559 0.3421 1 0.0
Mo25 Mo+6 0.30873 0.53929 0.52398 1 0.0
O39 O-2 0.2125 0.7615 0.2211 1 0.0
O72 O-2 0.2854 0.7624 0.3707 1 0.0
O60 O-2 0.1053 0.8119 0.091 1 0.0
O37 O-2 0.0474 0.7606 -0.0291 1 0.0
Mo13 Mo+6 0.1063 0.7857 -0.0582 0.125 0.0
O194 O-2 -0.0132 0.7161 -0.0181 0.5 0.0
O65 O-2 0.1748 0.8414 0.1355 1 0.0
Mo4 Mo+6 0.22224 0.70093 0.0558 0.851 0.0
O66 O-2 0.1327 0.7616 0.2583 1 0.0
O57 O-2 0.0303 0.8024 0.0508 1 0.0
O88 O-2 0.0985 0.7105 0.2837 1 0.0
O4 O-2 0.1258 0.7174 -0.1082 1 0.0
O138 O-2 0.378 0.7203 0.3901 1 0.0
O22 O-2 0.2965 0.6451 0.2855 1 0.0
Mo22 Mo+6 0.24304 0.74032 0.36612 1 0.0
O159 O-2 -0.0199 0.8241 0.3278 1 0.0
Mo41 Mo+6 0.11774 0.56567 0.47338 1 0.0
Mo36 Mo+6 0.20775 0.53844 0.55551 1 0.0
Mo38 Mo+6 0.00763 0.75245 0.24233 1 0.0
O90 O-2 0.2293 0.6147 0.3698 1 0.0
O26 O-2 0.265 0.6001 0.2403 0.5 0.0
Mo29 Mo+6 0.22182 0.5 0.46495 1 0.0
O143 O-2 0.2769 0.6856 0.5881 1 0.0
O132 O-2 0 0.6598 0.5 1 0.0
O105 O-2 0.1486 0.6002 0.5004 1 0.0
O136 O-2 -0.3106 0.7156 0.0385 1 0.0
O166 O-2 0.0353 0.8653 0.3223 1 0.0
O170 O-2 0.3369 0.5922 -0.0874 1 0.0
O184 O-2 0.4433 0.5 0.5651 1 0.0
O46 O-2 0.2946 0.7479 0.2586 1 0.0
O180 O-2 0.0654 0.609 0.2694 1 0.0
O20 O-2 0.1943 0.674 0.1859 1 0.0
O15 O-2 0.1623 0.6844 0.0891 1 0.0
Cu2 Cu+2 0.10037 0.75264 0.19506 0.356 0.0
O53 O-2 0.3865 0.565 0.4143 1 0.0
O177 O-2 0.0828 0.9151 0.4202 1 0.0
O32 O-2 0.3288 0.5236 0.3838 1 0.0
Mo30 Mo+6 -0.01318 0.8374 0.07953 1 0.0
O61 O-2 0.1215 0.8549 0.035 1 0.0
Cu3 Cu+2 0.17667 0.67609 0.35203 0.726 0.0
O43 O-2 0.2152 0.7546 0.302 1 0.0
O63 O-2 0.0891 0.7866 0.1618 1 0.0
O68 O-2 0.2429 0.806 0.2795 1 0.0
O64 O-2 0.1691 0.8092 0.2149 1 0.0
O55 O-2 0.2559 0.5 0.4191 1 0.0
Mo26 Mo+6 0.05822 0.78137 0.09908 1 0.0
O44 O-2 0.1812 0.7132 0.2544 1 0.0
O149 O-2 0.3062 0.8216 0.3609 1 0.0
O188 O-2 0.1705 0.5607 0.3333 1 0.0
O36 O-2 0.1039 0.8026 -0.0034 1 0.0
Mo35 Mo+6 0.2056 0.6123 0.53583 1 0.0
O139 O-2 0.2367 0.8618 0.2244 1 0.0
O58 O-2 0.0415 0.8528 0.0695 1 0.0
O108 O-2 0.1491 0.5454 0.5182 1 0.0
O202 O-2 0.5023 0.5518 -0.1304 0.5 0.0
O169 O-2 0.1303 0.5 0.3501 1 0.0
O182 O-2 0.4298 0.677 0.4408 1 0.0
O2 O-2 0.0441 0.7559 -0.1899 1 0.0
O29 O-2 0.2939 0.5605 0.2642 1 0.0
O80 O-2 0.3479 0.6266 0.5102 1 0.0
O7 O-2 0.1343 0.7543 -0.0391 1 0.0
O121 O-2 0.0775 0.5763 0.5391 1 0.0
O125 O-2 0.0141 0.5735 0.3971 1 0.0
O23 O-2 0.3359 0.5979 0.2685 0.5 0.0
O201 O-2 0.114 0.6105 0.1267 0.5 0.0
O150 O-2 0.0831 0.7403 0.6605 1 0.0
Mo31 Mo+6 0.0502 0.82158 0.20081 1 0.0
O5 O-2 0.1348 0.7456 -0.1866 1 0.0
O30 O-2 0.4138 0.5747 0.3114 0.5 0.0
O71 O-2 0.2023 0.7577 0.3995 1 0.0
O59 O-2 -0.0429 0.8418 0.0215 1 0.0
O103 O-2 0.1266 0.6701 0.4484 1 0.0
O93 O-2 0.1693 0.5 0.4385 1 0.0
O142 O-2 0.3199 0.6409 0.6379 1 0.0
O137 O-2 0.2725 0.8239 0.1703 1 0.0
O174 O-2 -0.0888 0.6187 0.3258 1 0.0
O96 O-2 0.0112 0.7895 0.2057 1 0.0
O6 O-2 0.0344 0.7168 -0.1187 1 0.0
Mo6 Mo+6 0.26679 0.68421 0.17814 1 0.0
O100 O-2 0.1726 0.7163 0.4497 1 0.0
O86 O-2 0.0862 0.7569 0.0737 1 0.0
O24 O-2 0.3737 0.6478 0.2367 0.5 0.0
O69 O-2 0.2611 0.7147 0.4105 1 0.0
O84 O-2 0.0143 0.8158 0.137 1 0.0
O95 O-2 0.0814 0.8114 0.257 1 0.0
O191 O-2 0 0.7656 0.5 1 0.0
O102 O-2 0.1244 0.7652 0.4367 1 0.0
O3 O-2 0.079 0.7046 -0.1925 1 0.0
O92 O-2 0.2022 0.5 0.5329 1 0.0
Mo23 Mo+6 0.27775 0.68004 0.43627 1 0.0
O135 O-2 0.0706 0.7323 0.5127 1 0.0
O141 O-2 0.29 0.5879 0.6294 1 0.0
O40 O-2 0.178 0.7837 0.1359 1 0.0
O81 O-2 0.2718 0.5345 0.57 1 0.0
O112 O-2 -0.039 0.7777 0.2794 1 0.0
Mo34 Mo+6 0.18315 0.68422 0.48097 1 0.0
O171 O-2 -0.1446 0.6587 0.1605 1 0.0
O204 O-2 0.4512 0.5454 0.3652 0.5 0.0
O158 O-2 0.0976 0.8655 0.3968 1 0.0
O1 O-2 0.0802 0.7659 -0.1163 1 0.0
Mo20 Mo+6 0.1437 0.81637 0.15232 1 0.0
Mo33 Mo+6 0.14534 0.74119 0.4044 1 0.0
O196 O-2 0.2214 0.5 0.7038 1 0.0
O33 O-2 0.3947 0.5 0.3437 1 0.0
O198 O-2 0.0091 0.9568 0.2855 0.5 0.0
O126 O-2 0.0814 0.5993 0.3565 1 0.0
O200 O-2 0.0658 0.6367 -0.0323 0.5 0.0
O85 O-2 0.0118 0.7646 0.1174 1 0.0
O176 O-2 0.173 0.6091 0.2758 1 0.0
O50 O-2 0.316 0.5931 0.435 1 0.0
O165 O-2 0.3363 0.5466 0.6733 1 0.0
Mo10 Mo+6 0.3378 0.5604 0.2699 0.215 0.0
O197 O-2 0.2071 0.4544 0.734 0.5 0.0
O78 O-2 0.2643 0.6233 0.5375 1 0.0
O123 O-2 -0.0109 0.6169 0.4426 1 0.0
O19 O-2 0.3217 0.6975 0.1738 1 0.0
Mo8 Mo+6 0.3327 0.6284 0.226 0.229 0.0
O49 O-2 0.2175 0.6639 0.3067 1 0.0
Mo27 Mo+6 0.14535 0.72906 0.29178 1 0.0
Mo40 Mo+6 0.11669 0.63224 0.46851 1 0.0
O172 O-2 0.2403 0.9033 0.1625 1 0.0
O148 O-2 0.0494 0.7056 0.5916 1 0.0
O41 O-2 0.1476 0.7345 0.1615 1 0.0
Mo3 Mo+6 0.1704 0.7153 -0.0495 0.194 0.0
O168 O-2 -0.0155 0.7932 0.5757 1 0.0
O67 O-2 0.1598 0.8021 0.3092 1 0.0
O113 O-2 -0.0143 0.7252 0.2659 1 0.0
O178 O-2 0.1507 0.8584 -0.0724 1 0.0
O114 O-2 0.0666 0.6421 0.4197 1 0.0
O82 O-2 0.234 0.5361 0.4858 1 0.0
O97 O-2 0.0204 0.8481 0.2161 1 0.0
O47 O-2 0.2888 0.6695 0.3729 1 0.0
O76 O-2 0.3294 0.6854 0.4631 1 0.0
O27 O-2 0.323 0.5739 0.344 1 0.0
O181 O-2 0.0293 0.9066 0.2635 1 0.0
Cu4 Cu+2 0.2143 0.5629 0.4366 0.157 0.0
O154 O-2 0.103 0.6613 0.6103 1 0.0
O16 O-2 0.2673 0.7188 0.0411 1 0.0
O179 O-2 0.2859 0.6249 -0.0335 1 0.0
Mo12 Mo+6 0.09098 0.77719 -0.04867 0.875 0.0
O128 O-2 -0.0171 0.5343 0.4534 1 0.0
O160 O-2 0.3637 0.6338 0.3885 1 0.0
Mo1 Mo+6 0.09378 0.73195 -0.1595 1 0.0
O107 O-2 0.1894 0.6274 0.583 1 0.0
O11 O-2 0.0936 0.7034 -0.0278 1 0.0
Mo21 Mo+6 0.19514 0.78955 0.26474 1 0.0
O111 O-2 0.045 0.7378 0.2076 1 0.0
Mo18 Mo+6 0.32824 0.5 0.43819 1 0.0
O54 O-2 0.3014 0.5 0.5009 1 0.0
O104 O-2 0.1706 0.6916 0.5348 1 0.0
O189 O-2 0.4276 0.5645 0.4961 1 0.0
O62 O-2 0.0972 0.8378 0.1759 1 0.0
O164 O-2 0.3456 0.5506 0.7692 1 0.0
O73 O-2 0.2747 0.6405 0.4487 1 0.0
O163 O-2 -0.0394 0.6724 0.2857 1 0.0
O157 O-2 0.4104 0.607 -0.1299 1 0.0
Mo43 Mo+6 0.01096 0.53381 0.41118 0.501 0.0
O17 O-2 0.2382 0.7224 0.1884 1 0.0
O99 O-2 0.0848 0.8057 0.3531 1 0.0
O131 O-2 0.1554 0.7515 0.5404 1 0.0
O45 O-2 0.258 0.7145 0.3178 1 0.0
O31 O-2 0.3734 0.5573 0.2293 0.5 0.0
O175 O-2 -0.1267 0.6614 0.2579 1 0.0
O70 O-2 0.1763 0.7171 0.3503 1 0.0
Mo28 Mo+6 0.21176 0.62646 0.419 1 0.0
Mo19 Mo+6 0.0812 0.83252 0.03396 1 0.0
O34 O-2 0.2589 0.5 0.3216 1 0.0
O173 O-2 0.0967 0.9015 -0.0457 1 0.0
O18 O-2 0.2684 0.6935 0.2473 1 0.0
O8 O-2 0.1765 0.7165 0.017 1 0.0
Mo39 Mo+6 0.07901 0.67908 0.3897 1 0.0
Mo14 Mo+6 0.19588 0.74952 0.15278 1 0.0
O13 O-2 0.2479 0.6869 0.1162 1 0.0
O117 O-2 0.0282 0.6801 0.3594 1 0.0
O156 O-2 0.2555 0.6711 -0.0744 1 0.0
O183 O-2 0.4085 0.6381 0.3078 1 0.0
O145 O-2 0.3457 0.6399 0.7324 1 0.0
O190 O-2 0.1733 0.6273 0.1981 1 0.0
O35 O-2 0.051 0.8053 -0.087 1 0.0
O193 O-2 -0.0137 0.8995 0.0088 0.5 0.0
Mo44 Mo+6 0.03035 0.53547 0.38962 0.499 0.0
Mo9 Mo+6 0.3627 0.5646 0.2823 0.285 0.0
O144 O-2 0.25 0.75 0.5 1 0.0
O10 O-2 0.1664 0.679 -0.0518 1 0.0
O106 O-2 0.2149 0.577 0.5549 1 0.0
Mo5 Mo+6 0.1993 0.6934 0.067 0.149 0.0
O162 O-2 0.3919 0.5974 0.7775 1 0.0
O185 O-2 0.0989 0.6535 0.2513 1 0.0
O56 O-2 0.3823 0.5 0.4576 1 0.0
O25 O-2 0.3291 0.6081 0.172 0.5 0.0
O122 O-2 0.0713 0.5453 0.4571 1 0.0
Mo17 Mo+6 0.31873 0.56295 0.39868 1 0.0
O153 O-2 0.1232 0.5763 0.6265 1 0.0
O161 O-2 -0.0812 0.7005 -0.0841 1 0.0
O21 O-2 0.2769 0.6512 0.1878 1 0.0
Mo37 Mo+6 -0.03624 0.7894 0.1514 1 0.0
Mo11 Mo+6 0.33676 0.5 0.32471 1 0.0
O151 O-2 0.0939 0.8212 0.4588 1 0.0
O91 O-2 0.153 0.6211 0.4106 1 0.0
O52 O-2 0.2539 0.5581 0.3912 1 0.0
O186 O-2 0.2697 0.5461 0.7963 1 0.0
O101 O-2 0.0971 0.7149 0.3938 1 0.0
O79 O-2 0.3055 0.5765 0.5202 1 0.0
O119 O-2 0.082 0.5992 0.4511 1 0.0
O147 O-2 -0.122 0.7901 0.2466 1 0.0
O83 O-2 0.3593 0.5342 0.5531 1 0.0
O203 O-2 0.4051 0.5 0.798 0.5 0.0
O192 O-2 -0.1029 0.5184 0.3798 0.5 0.0
Mo15 Mo+6 0.24639 0.73124 0.25511 1 0.0
Mo42 Mo+6 0.02548 0.6098 0.40362 1 0.0
Cu1 Cu+2 0 0.7784 0 0.051 0.0
O167 O-2 0.0744 0.6864 0.1817 1 0.0
O127 O-2 0.04 0.5 0.4147 1 0.0
O155 O-2 0.2908 0.5 0.656 1 0.0
O77 O-2 0.2294 0.6002 0.4643 1 0.0
O118 O-2 0.0944 0.6413 0.5172 1 0.0
O195 O-2 0.3764 0.5 0.8547 0.5 0.0
O48 O-2 0.3415 0.691 0.3168 1 0.0
O89 O-2 0.1824 0.6431 0.4903 1 0.0
O12 O-2 0.2082 0.7355 0.1003 1 0.0
O9 O-2 0.2095 0.7286 -0.0641 1 0.0
O94 O-2 -0.0352 0.8618 0.1108 1 0.0
O140 O-2 0.2087 0.5852 0.6694 1 0.0
Mo7 Mo+6 0.3092 0.6212 0.2213 0.271 0.0
O74 O-2 0.2087 0.6656 0.4135 1 0.0
O28 O-2 0.3314 0.5272 0.2889 1 0.0
O115 O-2 0.1132 0.6666 0.3509 1 0.0
Mo16 Mo+6 0.27257 0.67267 0.30979 1 0.0
O75 O-2 0.2448 0.6868 0.4888 1 0.0
O124 O-2 0.0009 0.6233 0.3532 1 0.0
O42 O-2 0.2686 0.7705 0.1531 1 0.0
O199 O-2 0.4689 0.576 -0.0823 0.5 0.0
O129 O-2 0.0672 0.5391 0.3592 1 0.0
O134 O-2 -0.0907 0.5 0.4736 1 0.0
O187 O-2 0.0807 0.9534 0.3489 1 0.0
Mo2 Mo+6 0.14361 0.7099 -0.04275 0.806 0.0
O120 O-2 0.1484 0.5624 0.4286 1 0.0
O14 O-2 0.2262 0.671 0.0278 1 0.0
O38 O-2 0.1448 0.804 -0.082 1 0.0
Mo24 Mo+6 0.30013 0.61134 0.49092 1 0.0
O146 O-2 0.3031 0.8637 0.2965 1 0.0
O110 O-2 -0.0693 0.8111 0.1754 1 0.0
O109 O-2 0.1928 0.5322 0.6085 1 0.0
O51 O-2 0.3197 0.5385 0.4577 1 0.0
